data_7026323
loop_
_publ_author_name
'Knight, James C.'
'Amoroso, Angelo J.'
'Edwards, Peter G.'
'Prabaharan, Ravi'
'Singh, Neha'

_publ_section_title
;
 The co-ordination chemistry of bis(2,2'-bipyrid-6'-yl)ketone with first
 row transition metals: the reversible interconversion of a mononuclear
 complex and a dinuclear hemiketal containing species.
;
_journal_issue 38
_journal_name_full 'Dalton transactions (Cambridge, England : 2003)'
_journal_page_first 8925
_journal_page_last 8936
_journal_paper_doi 10.1039/c0dt00344a
_journal_volume 39
_journal_year 2010
_chemical_formula_moiety 'C21 H14 Cl2 Mn N4 O9'
_chemical_formula_sum 'C21 H14 Cl2 Mn N4 O9'
_chemical_formula_weight 592.20
_chemical_name_common aja0608
_chemical_name_systematic
;
?
;
_space_group_IT_number 14
_symmetry_cell_setting monoclinic
_symmetry_space_group_name_Hall '-P 2ybc'
_symmetry_space_group_name_H-M 'P 1 21/c 1'
_atom_sites_solution_hydrogens geom
_atom_sites_solution_primary direct
_atom_sites_solution_secondary difmap
_audit_creation_method SHELXL-97
_cell_angle_alpha 90.00
_cell_angle_beta 104.5880(10)
_cell_angle_gamma 90.00
_cell_formula_units_Z 4
_cell_length_a 12.4434(4)
_cell_length_b 12.9901(4)
_cell_length_c 14.1014(5)
_cell_measurement_reflns_used 16409
_cell_measurement_temperature 150(2)
_cell_measurement_theta_max 27.485
_cell_measurement_theta_min 2.91
_cell_volume 2205.88(13)
_computing_cell_refinement 'HKL Scalepack (Otwinowski & Minor 1997)'
_computing_data_collection 'Collect (Nonius BV, 1997-2000)'
_computing_data_reduction 'HKL Denzo and Scalepack (Otwinowski & Minor 1997)'
_computing_molecular_graphics 'Ortep-3 for Windows (Farrugia, 1997)'
_computing_publication_material 'WinGX publication routines (Farrugia, 1999)'
_computing_structure_refinement 'SHELXL-97 (Sheldrick, 1997)'
_computing_structure_solution 'SHELXS-86 (Sheldrick, 1986)'
_diffrn_ambient_temperature 150(2)
_diffrn_detector_area_resol_mean 9
_diffrn_measured_fraction_theta_full 0.995
_diffrn_measured_fraction_theta_max 0.995
_diffrn_measurement_device_type KappaCCD
_diffrn_measurement_method CCD
_diffrn_radiation_monochromator graphite
_diffrn_radiation_source 'fine-focus sealed tube'
_diffrn_radiation_type MoK\a
_diffrn_radiation_wavelength 0.71073
_diffrn_reflns_av_R_equivalents 0.0706
_diffrn_reflns_av_sigmaI/netI 0.0604
_diffrn_reflns_limit_h_max 15
_diffrn_reflns_limit_h_min -16
_diffrn_reflns_limit_k_max 16
_diffrn_reflns_limit_k_min -16
_diffrn_reflns_limit_l_max 18
_diffrn_reflns_limit_l_min -18
_diffrn_reflns_number 16314
_diffrn_reflns_theta_full 27.39
_diffrn_reflns_theta_max 27.39
_diffrn_reflns_theta_min 2.97
_exptl_absorpt_coefficient_mu 0.906
_exptl_absorpt_correction_T_max 0.9148
_exptl_absorpt_correction_T_min 0.8052
_exptl_absorpt_correction_type multi-scan
_exptl_absorpt_process_details 'Sortav (Blessing, 1995)'
_exptl_crystal_colour yellow
_exptl_crystal_density_diffrn 1.783
_exptl_crystal_density_method 'not measured'
_exptl_crystal_description block
_exptl_crystal_F_000 1196
_exptl_crystal_size_max 0.25
_exptl_crystal_size_mid 0.15
_exptl_crystal_size_min 0.10
_refine_diff_density_max 0.533
_refine_diff_density_min -0.529
_refine_diff_density_rms 0.096
_refine_ls_extinction_method none
_refine_ls_goodness_of_fit_ref 1.044
_refine_ls_hydrogen_treatment constr
_refine_ls_matrix_type full
_refine_ls_number_parameters 334
_refine_ls_number_reflns 4982
_refine_ls_number_restraints 0
_refine_ls_restrained_S_all 1.044
_refine_ls_R_factor_all 0.0699
_refine_ls_R_factor_gt 0.0454
_refine_ls_shift/su_max 0.001
_refine_ls_shift/su_mean 0.000
_refine_ls_structure_factor_coef Fsqd
_refine_ls_weighting_details 'calc w=1/[\s^2^(Fo^2^)+(0.0538P)^2^+1.1078P] where P=(Fo^2^+2Fc^2^)/3'
_refine_ls_weighting_scheme calc
_refine_ls_wR_factor_gt 0.1066
_refine_ls_wR_factor_ref 0.1176
_reflns_number_gt 3639
_reflns_number_total 4982
_reflns_threshold_expression >2sigma(I)
_cod_data_source_file c0dt00344a.txt
_cod_data_source_block aja0608
_cod_original_sg_symbol_H-M 'P 21/c'
_cod_database_code 7026323

loop_
_symmetry_equiv_pos_as_xyz
'x, y, z'
'-x, y+1/2, -z+1/2'
'-x, -y, -z'
'x, -y-1/2, z-1/2'

loop_
_atom_site_label
_atom_site_type_symbol
_atom_site_fract_x
_atom_site_fract_y
_atom_site_fract_z
_atom_site_U_iso_or_equiv
_atom_site_adp_type
_atom_site_occupancy
_atom_site_symmetry_multiplicity
_atom_site_calc_flag
_atom_site_refinement_flags
C1 C 0.4898(2) -0.00739(19) 0.19454(19) 0.0188(6) Uani 1 1 d .
C2 C 0.5411(2) -0.11040(19) 0.18251(18) 0.0184(6) Uani 1 1 d .
C3 C 0.4723(2) -0.1838(2) 0.12755(19) 0.0217(6) Uani 1 1 d .
H3 H 0.3969 -0.1684 0.0970 0.026 Uiso 1 1 calc R
C4 C 0.5159(2) -0.2803(2) 0.11794(19) 0.0227(6) Uani 1 1 d .
H4 H 0.4712 -0.3316 0.0788 0.027 Uiso 1 1 calc R
C5 C 0.6252(2) -0.3012(2) 0.16600(19) 0.0219(6) Uani 1 1 d .
H5 H 0.6564 -0.3669 0.1601 0.026 Uiso 1 1 calc R
C6 C 0.6890(2) -0.22454(18) 0.22317(18) 0.0166(5) Uani 1 1 d .
C7 C 0.8049(2) -0.24457(19) 0.27963(18) 0.0184(6) Uani 1 1 d .
C8 C 0.8446(2) -0.3437(2) 0.3043(2) 0.0250(6) Uani 1 1 d .
H8 H 0.7970 -0.4015 0.2865 0.030 Uiso 1 1 calc R
C9 C 0.9542(3) -0.3568(2) 0.3549(2) 0.0292(7) Uani 1 1 d .
H9 H 0.9828 -0.4239 0.3725 0.035 Uiso 1 1 calc R
C10 C 1.0213(2) -0.2723(2) 0.3797(2) 0.0252(6) Uani 1 1 d .
H10 H 1.0976 -0.2800 0.4122 0.030 Uiso 1 1 calc R
C11 C 0.9761(2) -0.1760(2) 0.3565(2) 0.0228(6) Uani 1 1 d .
H11 H 1.0223 -0.1175 0.3757 0.027 Uiso 1 1 calc R
C12 C 0.5458(2) 0.09474(19) 0.18873(19) 0.0186(6) Uani 1 1 d .
C13 C 0.4811(2) 0.1724(2) 0.13683(19) 0.0223(6) Uani 1 1 d .
H13 H 0.4052 0.1605 0.1052 0.027 Uiso 1 1 calc R
C14 C 0.5287(2) 0.2677(2) 0.13171(19) 0.0229(6) Uani 1 1 d .
H14 H 0.4867 0.3217 0.0945 0.027 Uiso 1 1 calc R
C15 C 0.6383(2) 0.2831(2) 0.18153(19) 0.0221(6) Uani 1 1 d .
H15 H 0.6725 0.3481 0.1792 0.027 Uiso 1 1 calc R
C16 C 0.6981(2) 0.20229(19) 0.23523(19) 0.0188(6) Uani 1 1 d .
C17 C 0.8148(2) 0.21548(19) 0.29300(19) 0.0187(6) Uani 1 1 d .
C18 C 0.8619(3) 0.3116(2) 0.3205(2) 0.0262(6) Uani 1 1 d .
H18 H 0.8191 0.3724 0.3030 0.031 Uiso 1 1 calc R
C19 C 0.9708(3) 0.3177(2) 0.3731(2) 0.0300(7) Uani 1 1 d .
H19 H 1.0039 0.3830 0.3914 0.036 Uiso 1 1 calc R
C20 C 1.0320(3) 0.2293(2) 0.3992(2) 0.0265(6) Uani 1 1 d .
H20 H 1.1077 0.2321 0.4347 0.032 Uiso 1 1 calc R
C21 C 0.9794(2) 0.1363(2) 0.3721(2) 0.0240(6) Uani 1 1 d .
H21 H 1.0205 0.0747 0.3907 0.029 Uiso 1 1 calc R
O1 O 0.39492(16) -0.00654(13) 0.20287(15) 0.0247(4) Uani 1 1 d .
O2 O 0.82552(17) -0.00076(14) 0.14267(14) 0.0273(5) Uani 1 1 d .
O3 O 0.7614(2) -0.12488(16) 0.02153(19) 0.0520(7) Uani 1 1 d .
O4 O 0.8168(2) 0.0354(2) -0.02055(17) 0.0640(9) Uani 1 1 d .
O5 O 0.65042(19) 0.01611(17) 0.02922(16) 0.0406(6) Uani 1 1 d .
O6 O 0.79160(19) -0.03324(15) 0.44796(14) 0.0339(5) Uani 1 1 d .
O7 O 0.62039(19) -0.00349(16) 0.4849(2) 0.0468(7) Uani 1 1 d .
O8 O 0.7866(2) 0.00426(15) 0.60844(15) 0.0344(5) Uani 1 1 d .
O9 O 0.74355(18) 0.13346(14) 0.48806(15) 0.0316(5) Uani 1 1 d .
Cl1 Cl 0.76189(6) -0.01668(5) 0.04107(5) 0.02216(17) Uani 1 1 d .
Cl2 Cl 0.73401(6) 0.02638(5) 0.50797(5) 0.02208(17) Uani 1 1 d .
Mn1 Mn 0.78034(3) -0.01419(3) 0.28745(3) 0.01780(13) Uani 1 1 d .
N1 N 0.64858(18) -0.12889(15) 0.22869(16) 0.0176(5) Uani 1 1 d .
N2 N 0.86985(19) -0.16094(16) 0.30797(16) 0.0188(5) Uani 1 1 d .
N3 N 0.65341(18) 0.10746(15) 0.23662(15) 0.0173(5) Uani 1 1 d .
N4 N 0.87341(19) 0.12859(16) 0.32081(16) 0.0200(5) Uani 1 1 d .

loop_
_atom_site_aniso_label
_atom_site_aniso_U_11
_atom_site_aniso_U_22
_atom_site_aniso_U_33
_atom_site_aniso_U_23
_atom_site_aniso_U_13
_atom_site_aniso_U_12
C1 0.0162(14) 0.0234(13) 0.0154(13) 0.0008(10) 0.0013(11) 0.0013(11)
C2 0.0195(15) 0.0197(13) 0.0171(13) 0.0023(10) 0.0068(12) -0.0001(11)
C3 0.0189(16) 0.0272(14) 0.0195(14) 0.0037(11) 0.0061(12) -0.0018(11)
C4 0.0246(17) 0.0242(14) 0.0191(14) -0.0013(11) 0.0049(12) -0.0060(12)
C5 0.0283(17) 0.0164(13) 0.0229(14) -0.0003(10) 0.0100(13) -0.0024(11)
C6 0.0180(15) 0.0165(12) 0.0170(13) 0.0004(10) 0.0076(11) -0.0027(10)
C7 0.0221(15) 0.0192(13) 0.0157(13) 0.0004(10) 0.0081(11) 0.0013(11)
C8 0.0270(18) 0.0198(14) 0.0289(16) 0.0007(11) 0.0085(13) 0.0007(11)
C9 0.0290(18) 0.0244(15) 0.0346(17) 0.0047(12) 0.0087(14) 0.0096(13)
C10 0.0180(16) 0.0320(16) 0.0251(15) 0.0037(12) 0.0045(12) 0.0059(12)
C11 0.0209(16) 0.0242(14) 0.0231(14) -0.0013(11) 0.0055(12) -0.0010(11)
C12 0.0204(15) 0.0190(13) 0.0179(13) -0.0023(10) 0.0076(12) 0.0008(11)
C13 0.0206(16) 0.0270(14) 0.0178(13) -0.0026(11) 0.0022(12) 0.0017(11)
C14 0.0277(17) 0.0208(13) 0.0192(14) 0.0017(11) 0.0040(12) 0.0050(12)
C15 0.0295(17) 0.0178(13) 0.0216(14) 0.0017(10) 0.0110(12) 0.0012(11)
C16 0.0233(16) 0.0186(13) 0.0175(13) -0.0003(10) 0.0109(12) 0.0000(11)
C17 0.0205(15) 0.0192(13) 0.0189(13) -0.0017(10) 0.0095(11) -0.0012(11)
C18 0.0292(18) 0.0196(14) 0.0301(16) 0.0000(11) 0.0081(14) -0.0040(12)
C19 0.0328(19) 0.0243(15) 0.0331(17) -0.0062(12) 0.0090(14) -0.0121(13)
C20 0.0213(16) 0.0320(16) 0.0265(15) -0.0059(12) 0.0065(13) -0.0090(12)
C21 0.0209(16) 0.0235(14) 0.0280(16) -0.0035(11) 0.0068(12) -0.0013(12)
O1 0.0174(11) 0.0284(10) 0.0285(11) 0.0007(8) 0.0061(9) 0.0001(8)
O2 0.0248(11) 0.0402(12) 0.0166(10) -0.0013(8) 0.0046(9) -0.0042(9)
O3 0.0446(16) 0.0320(12) 0.0649(17) -0.0174(11) -0.0133(13) 0.0117(11)
O4 0.0630(19) 0.104(2) 0.0255(13) 0.0062(13) 0.0113(13) -0.0449(17)
O5 0.0305(13) 0.0607(15) 0.0273(12) -0.0022(10) 0.0008(10) 0.0236(11)
O6 0.0495(15) 0.0305(11) 0.0242(11) 0.0031(8) 0.0140(10) 0.0159(10)
O7 0.0206(13) 0.0404(13) 0.0748(19) 0.0113(12) 0.0035(12) -0.0047(10)
O8 0.0432(15) 0.0399(12) 0.0197(11) 0.0037(9) 0.0072(10) 0.0097(10)
O9 0.0396(14) 0.0211(10) 0.0358(12) 0.0018(8) 0.0128(10) 0.0008(9)
Cl1 0.0223(4) 0.0259(3) 0.0188(3) -0.0001(3) 0.0060(3) -0.0011(3)
Cl2 0.0204(4) 0.0234(3) 0.0227(3) 0.0018(3) 0.0061(3) 0.0020(3)
Mn1 0.0176(2) 0.0144(2) 0.0205(2) -0.00068(15) 0.00302(17) -0.00055(15)
N1 0.0183(13) 0.0159(10) 0.0201(11) 0.0005(8) 0.0077(10) -0.0013(9)
N2 0.0182(13) 0.0191(11) 0.0202(11) 0.0009(9) 0.0068(10) 0.0009(9)
N3 0.0170(12) 0.0195(11) 0.0169(11) -0.0009(9) 0.0073(9) 0.0006(9)
N4 0.0199(13) 0.0184(11) 0.0226(12) -0.0028(9) 0.0067(10) -0.0014(9)

loop_
_atom_type_symbol
_atom_type_description
_atom_type_scat_dispersion_real
_atom_type_scat_dispersion_imag
_atom_type_scat_source
C C 0.0033 0.0016 'International Tables Vol C Tables 4.2.6.8 and 6.1.1.4'
H H 0.0000 0.0000 'International Tables Vol C Tables 4.2.6.8 and 6.1.1.4'
O O 0.0106 0.0060 'International Tables Vol C Tables 4.2.6.8 and 6.1.1.4'
Cl Cl 0.1484 0.1585 'International Tables Vol C Tables 4.2.6.8 and 6.1.1.4'
Mn Mn 0.3368 0.7283 'International Tables Vol C Tables 4.2.6.8 and 6.1.1.4'
N N 0.0061 0.0033 'International Tables Vol C Tables 4.2.6.8 and 6.1.1.4'

loop_
_geom_angle_atom_site_label_1
_geom_angle_atom_site_label_2
_geom_angle_atom_site_label_3
_geom_angle
O1 C1 C12 118.0(2)
O1 C1 C2 117.8(2)
C12 C1 C2 123.9(2)
N1 C2 C3 123.0(2)
N1 C2 C1 119.8(2)
C3 C2 C1 117.0(2)
C2 C3 C4 118.5(3)
C2 C3 H3 120.8
C4 C3 H3 120.8
C5 C4 C3 119.3(3)
C5 C4 H4 120.4
C3 C4 H4 120.4
C4 C5 C6 119.3(2)
C4 C5 H5 120.4
C6 C5 H5 120.4
N1 C6 C5 121.6(2)
N1 C6 C7 117.2(2)
C5 C6 C7 121.3(2)
N2 C7 C8 121.4(3)
N2 C7 C6 116.4(2)
C8 C7 C6 122.1(2)
C9 C8 C7 119.0(3)
C9 C8 H8 120.5
C7 C8 H8 120.5
C10 C9 C8 119.5(3)
C10 C9 H9 120.3
C8 C9 H9 120.3
C9 C10 C11 118.8(3)
C9 C10 H10 120.6
C11 C10 H10 120.6
N2 C11 C10 123.0(3)
N2 C11 H11 118.5
C10 C11 H11 118.5
N3 C12 C13 123.3(2)
N3 C12 C1 119.6(2)
C13 C12 C1 117.1(2)
C12 C13 C14 118.8(3)
C12 C13 H13 120.6
C14 C13 H13 120.6
C13 C14 C15 119.0(3)
C13 C14 H14 120.5
C15 C14 H14 120.5
C14 C15 C16 119.4(2)
C14 C15 H15 120.3
C16 C15 H15 120.3
N3 C16 C15 121.9(3)
N3 C16 C17 116.4(2)
C15 C16 C17 121.7(2)
N4 C17 C18 120.7(3)
N4 C17 C16 116.5(2)
C18 C17 C16 122.8(2)
C19 C18 C17 119.4(3)
C19 C18 H18 120.3
C17 C18 H18 120.3
C18 C19 C20 120.1(3)
C18 C19 H19 120.0
C20 C19 H19 120.0
C19 C20 C21 117.7(3)
C19 C20 H20 121.2
C21 C20 H20 121.2
N4 C21 C20 123.2(3)
N4 C21 H21 118.4
C20 C21 H21 118.4
Cl1 O2 Mn1 132.58(12)
Cl2 O6 Mn1 127.59(12)
O4 Cl1 O5 113.26(17)
O4 Cl1 O3 109.41(17)
O5 Cl1 O3 108.37(14)
O4 Cl1 O2 108.00(13)
O5 Cl1 O2 110.11(13)
O3 Cl1 O2 107.54(13)
O7 Cl2 O9 110.32(13)
O7 Cl2 O8 110.59(15)
O9 Cl2 O8 110.46(12)
O7 Cl2 O6 109.10(14)
O9 Cl2 O6 108.95(12)
O8 Cl2 O6 107.34(12)
N4 Mn1 N2 119.24(9)
N4 Mn1 N1 163.34(8)
N2 Mn1 N1 76.58(8)
N4 Mn1 N3 76.10(8)
N2 Mn1 N3 163.42(8)
N1 Mn1 N3 87.63(8)
N4 Mn1 O6 88.93(8)
N2 Mn1 O6 82.55(7)
N1 Mn1 O6 98.93(8)
N3 Mn1 O6 105.21(7)
N4 Mn1 O2 83.65(7)
N2 Mn1 O2 87.28(7)
N1 Mn1 O2 92.47(7)
N3 Mn1 O2 88.40(7)
O6 Mn1 O2 162.50(8)
C6 N1 C2 118.2(2)
C6 N1 Mn1 112.88(17)
C2 N1 Mn1 127.52(16)
C11 N2 C7 118.2(2)
C11 N2 Mn1 126.69(17)
C7 N2 Mn1 114.45(18)
C12 N3 C16 117.6(2)
C12 N3 Mn1 127.56(16)
C16 N3 Mn1 113.01(17)
C21 N4 C17 118.8(2)
C21 N4 Mn1 125.38(17)
C17 N4 Mn1 115.58(18)

loop_
_geom_bond_atom_site_label_1
_geom_bond_atom_site_label_2
_geom_bond_distance
C1 O1 1.216(3)
C1 C12 1.510(3)
C1 C2 1.510(3)
C2 N1 1.353(3)
C2 C3 1.381(4)
C3 C4 1.386(4)
C3 H3 0.9500
C4 C5 1.386(4)
C4 H4 0.9500
C5 C6 1.396(4)
C5 H5 0.9500
C6 N1 1.350(3)
C6 C7 1.484(4)
C7 N2 1.353(3)
C7 C8 1.391(4)
C8 C9 1.381(4)
C8 H8 0.9500
C9 C10 1.371(4)
C9 H9 0.9500
C10 C11 1.377(4)
C10 H10 0.9500
C11 N2 1.342(4)
C11 H11 0.9500
C12 N3 1.349(3)
C12 C13 1.380(4)
C13 C14 1.382(4)
C13 H13 0.9500
C14 C15 1.382(4)
C14 H14 0.9500
C15 C16 1.395(4)
C15 H15 0.9500
C16 N3 1.354(3)
C16 C17 1.485(4)
C17 N4 1.347(3)
C17 C18 1.392(4)
C18 C19 1.373(4)
C18 H18 0.9500
C19 C20 1.376(4)
C19 H19 0.9500
C20 C21 1.381(4)
C20 H20 0.9500
C21 N4 1.339(4)
C21 H21 0.9500
O2 Cl1 1.466(2)
O2 Mn1 2.2568(19)
O3 Cl1 1.432(2)
O4 Cl1 1.407(2)
O5 Cl1 1.420(2)
O6 Cl2 1.461(2)
O6 Mn1 2.246(2)
O7 Cl2 1.423(2)
O8 Cl2 1.432(2)
O9 Cl2 1.4299(19)
Mn1 N4 2.174(2)
Mn1 N2 2.190(2)
Mn1 N1 2.216(2)
Mn1 N3 2.222(2)

loop_
_geom_torsion_atom_site_label_1
_geom_torsion_atom_site_label_2
_geom_torsion_atom_site_label_3
_geom_torsion_atom_site_label_4
_geom_torsion
O1 C1 C2 N1 -140.2(3)
C12 C1 C2 N1 45.0(4)
O1 C1 C2 C3 36.7(3)
C12 C1 C2 C3 -138.2(3)
N1 C2 C3 C4 -1.1(4)
C1 C2 C3 C4 -177.8(2)
C2 C3 C4 C5 2.1(4)
C3 C4 C5 C6 0.1(4)
C4 C5 C6 N1 -3.5(4)
C4 C5 C6 C7 177.2(2)
N1 C6 C7 N2 -18.5(3)
C5 C6 C7 N2 160.8(2)
N1 C6 C7 C8 160.1(2)
C5 C6 C7 C8 -20.6(4)
N2 C7 C8 C9 -3.0(4)
C6 C7 C8 C9 178.5(2)
C7 C8 C9 C10 -0.1(4)
C8 C9 C10 C11 2.5(4)
C9 C10 C11 N2 -2.1(4)
O1 C1 C12 N3 139.5(3)
C2 C1 C12 N3 -45.6(4)
O1 C1 C12 C13 -37.9(3)
C2 C1 C12 C13 137.0(3)
N3 C12 C13 C14 1.3(4)
C1 C12 C13 C14 178.5(2)
C12 C13 C14 C15 -2.3(4)
C13 C14 C15 C16 0.3(4)
C14 C15 C16 N3 2.9(4)
C14 C15 C16 C17 -177.8(2)
N3 C16 C17 N4 15.9(3)
C15 C16 C17 N4 -163.4(2)
N3 C16 C17 C18 -162.1(2)
C15 C16 C17 C18 18.6(4)
N4 C17 C18 C19 2.7(4)
C16 C17 C18 C19 -179.3(3)
C17 C18 C19 C20 -0.8(4)
C18 C19 C20 C21 -1.0(4)
C19 C20 C21 N4 1.1(4)
Mn1 O2 Cl1 O4 159.84(18)
Mn1 O2 Cl1 O5 35.71(19)
Mn1 O2 Cl1 O3 -82.18(19)
Mn1 O6 Cl2 O7 74.02(18)
Mn1 O6 Cl2 O9 -46.5(2)
Mn1 O6 Cl2 O8 -166.12(15)
Cl2 O6 Mn1 N4 71.31(17)
Cl2 O6 Mn1 N2 -169.01(18)
Cl2 O6 Mn1 N1 -93.93(17)
Cl2 O6 Mn1 N3 -3.96(19)
Cl2 O6 Mn1 O2 136.0(2)
Cl1 O2 Mn1 N4 -136.81(16)
Cl1 O2 Mn1 N2 103.36(16)
Cl1 O2 Mn1 N1 26.93(16)
Cl1 O2 Mn1 N3 -60.63(16)
Cl1 O2 Mn1 O6 157.74(19)
C5 C6 N1 C2 4.5(3)
C7 C6 N1 C2 -176.2(2)
C5 C6 N1 Mn1 -163.20(19)
C7 C6 N1 Mn1 16.1(3)
C3 C2 N1 C6 -2.2(4)
C1 C2 N1 C6 174.4(2)
C3 C2 N1 Mn1 163.47(19)
C1 C2 N1 Mn1 -19.9(3)
N4 Mn1 N1 C6 154.8(2)
N2 Mn1 N1 C6 -7.84(16)
N3 Mn1 N1 C6 167.06(17)
O6 Mn1 N1 C6 -87.91(17)
O2 Mn1 N1 C6 78.77(17)
N4 Mn1 N1 C2 -11.5(4)
N2 Mn1 N1 C2 -174.1(2)
N3 Mn1 N1 C2 0.8(2)
O6 Mn1 N1 C2 105.8(2)
O2 Mn1 N1 C2 -87.5(2)
C10 C11 N2 C7 -0.9(4)
C10 C11 N2 Mn1 169.2(2)
C8 C7 N2 C11 3.4(4)
C6 C7 N2 C11 -177.9(2)
C8 C7 N2 Mn1 -167.8(2)
C6 C7 N2 Mn1 10.8(3)
N4 Mn1 N2 C11 13.3(2)
N1 Mn1 N2 C11 -172.3(2)
N3 Mn1 N2 C11 169.6(2)
O6 Mn1 N2 C11 -71.2(2)
O2 Mn1 N2 C11 94.5(2)
N4 Mn1 N2 C7 -176.27(16)
N1 Mn1 N2 C7 -1.91(17)
N3 Mn1 N2 C7 -20.0(4)
O6 Mn1 N2 C7 99.17(18)
O2 Mn1 N2 C7 -95.10(17)
C13 C12 N3 C16 1.8(4)
C1 C12 N3 C16 -175.4(2)
C13 C12 N3 Mn1 -161.64(19)
C1 C12 N3 Mn1 21.1(3)
C15 C16 N3 C12 -3.9(3)
C17 C16 N3 C12 176.8(2)
C15 C16 N3 Mn1 161.9(2)
C17 C16 N3 Mn1 -17.4(3)
N4 Mn1 N3 C12 175.0(2)
N2 Mn1 N3 C12 16.2(4)
N1 Mn1 N3 C12 -1.4(2)
O6 Mn1 N3 C12 -100.0(2)
O2 Mn1 N3 C12 91.1(2)
N4 Mn1 N3 C16 10.87(16)
N2 Mn1 N3 C16 -147.9(2)
N1 Mn1 N3 C16 -165.52(17)
O6 Mn1 N3 C16 95.87(17)
O2 Mn1 N3 C16 -72.98(17)
C20 C21 N4 C17 0.8(4)
C20 C21 N4 Mn1 -173.8(2)
C18 C17 N4 C21 -2.7(4)
C16 C17 N4 C21 179.2(2)
C18 C17 N4 Mn1 172.40(19)
C16 C17 N4 Mn1 -5.7(3)
N2 Mn1 N4 C21 -14.6(2)
N1 Mn1 N4 C21 -175.1(2)
N3 Mn1 N4 C21 172.2(2)
O6 Mn1 N4 C21 66.3(2)
O2 Mn1 N4 C21 -97.9(2)
N2 Mn1 N4 C17 170.70(16)
N1 Mn1 N4 C17 10.2(4)
N3 Mn1 N4 C17 -2.50(17)
O6 Mn1 N4 C17 -108.46(18)
O2 Mn1 N4 C17 87.42(18)
